data_4079602
loop_
_publ_author_name
'Donets, Pavel A.'
'Saget, Tanguy'
'Cramer, Nicolai'

_publ_section_title
;
 Chiral Monodentate Trialkylphosphines Based on the Phospholane
 Architecture
;
_journal_issue 23
_journal_name_full Organometallics
_journal_page_first 8040
_journal_paper_doi 10.1021/om3008772
_journal_volume 31
_journal_year 2012
_chemical_absolute_configuration rmad
_chemical_formula_moiety 'C20 H42 Cl2 P2 Pd'
_chemical_formula_sum 'C20 H42 Cl2 P2 Pd'
_chemical_formula_weight 521.78
_chemical_name_systematic
; 
 ? 
;
_space_group_IT_number 19
_symmetry_cell_setting orthorhombic
_symmetry_space_group_name_Hall 'P 2ac 2ab'
_symmetry_space_group_name_H-M 'P 21 21 21'
_atom_sites_solution_hydrogens geom
_atom_sites_solution_primary direct
_atom_sites_solution_secondary difmap
_audit_creation_method SHELXL-97
_cell_angle_alpha 90.00
_cell_angle_beta 90.00
_cell_angle_gamma 90.00
_cell_formula_units_Z 4
_cell_length_a 8.5030(3)
_cell_length_b 13.0765(5)
_cell_length_c 22.5786(8)
_cell_measurement_reflns_used 12254
_cell_measurement_temperature 293(2)
_cell_measurement_theta_max 29.3016
_cell_measurement_theta_min 2.8517
_cell_volume 2510.50(16)
_computing_cell_refinement
; 
CrysAlisPro, Agilent Technologies, 
Version 1.171.35.21 (release 20-01-2012 CrysAlis171 .NET) 
(compiled Jan 23 2012,18:06:46) 
;
_computing_data_collection
; 
CrysAlisPro, Agilent Technologies, 
Version 1.171.35.21 (release 20-01-2012 CrysAlis171 .NET) 
(compiled Jan 23 2012,18:06:46) 
;
_computing_data_reduction
; 
CrysAlisPro, Agilent Technologies, 
Version 1.171.35.21 (release 20-01-2012 CrysAlis171 .NET) 
(compiled Jan 23 2012,18:06:46) 
;
_computing_structure_refinement 'SHELXL-97 (Sheldrick, 1997)'
_computing_structure_solution 'SHELXS-97 (Sheldrick, 1990)'
_diffrn_ambient_temperature 293(2)
_diffrn_detector_area_resol_mean 10.2665
_diffrn_measured_fraction_theta_full 0.994
_diffrn_measured_fraction_theta_max 0.938
_diffrn_measurement_device_type 'SuperNova, Dual, Cu at zero, Atlas'
_diffrn_measurement_method 'omega scans'
_diffrn_radiation_monochromator mirror
_diffrn_radiation_source 'SuperNova (Mo) X-ray Source'
_diffrn_radiation_type 'Mo K\a'
_diffrn_radiation_wavelength 0.71073
_diffrn_reflns_av_R_equivalents 0.0345
_diffrn_reflns_av_sigmaI/netI 0.0286
_diffrn_reflns_limit_h_max 11
_diffrn_reflns_limit_h_min -10
_diffrn_reflns_limit_k_max 17
_diffrn_reflns_limit_k_min -16
_diffrn_reflns_limit_l_max 29
_diffrn_reflns_limit_l_min -28
_diffrn_reflns_number 33297
_diffrn_reflns_theta_full 27.50
_diffrn_reflns_theta_max 29.37
_diffrn_reflns_theta_min 2.86
_exptl_absorpt_coefficient_mu 1.082
_exptl_absorpt_correction_T_max 1.00000
_exptl_absorpt_correction_T_min 0.91308
_exptl_absorpt_correction_type multi-scan
_exptl_absorpt_process_details
; 
CrysAlisPro, Agilent Technologies, 
Version 1.171.35.21 (release 20-01-2012 CrysAlis171 .NET) 
(compiled Jan 23 2012,18:06:46) 
Empirical absorption correction using spherical harmonics, 
 implemented in SCALE3 ABSPACK scaling algorithm. 
;
_exptl_crystal_colour yellow
_exptl_crystal_density_diffrn 1.380
_exptl_crystal_density_method 'not measured'
_exptl_crystal_description needle
_exptl_crystal_F_000 1088
_exptl_crystal_size_max 0.47
_exptl_crystal_size_mid 0.13
_exptl_crystal_size_min 0.09
_refine_diff_density_max 1.318
_refine_diff_density_min -1.146
_refine_diff_density_rms 0.091
_refine_ls_abs_structure_details 'Flack H D (1983), Acta Cryst. A39, 876-881'
_refine_ls_abs_structure_Flack -0.03(5)
_refine_ls_extinction_method none
_refine_ls_goodness_of_fit_ref 1.040
_refine_ls_hydrogen_treatment constr
_refine_ls_matrix_type full
_refine_ls_number_parameters 236
_refine_ls_number_reflns 6272
_refine_ls_number_restraints 0
_refine_ls_restrained_S_all 1.040
_refine_ls_R_factor_all 0.0707
_refine_ls_R_factor_gt 0.0533
_refine_ls_shift/su_max 0.001
_refine_ls_shift/su_mean 0.000
_refine_ls_structure_factor_coef Fsqd
_refine_ls_weighting_details 'calc w=1/[\s^2^(Fo^2^)+(0.0560P)^2^+5.0940P] where P=(Fo^2^+2Fc^2^)/3'
_refine_ls_weighting_scheme calc
_refine_ls_wR_factor_gt 0.1249
_refine_ls_wR_factor_ref 0.1379
_reflns_number_gt 5155
_reflns_number_total 6272
_reflns_threshold_expression >2sigma(I)
_cod_data_source_file om3008772_si_002.cif
_cod_data_source_block pdo-607
_cod_depositor_comments
;
The following automatic conversions were performed:

'_symmetry_cell_setting' value 'Orthorhombic' changed to
'orthorhombic' according to
/home/saulius/struct/CIF-dictionaries/cif_core.dic dictionary named
'cif_core.dic' version 2.4.2 from 2011-04-26.

Automatic conversion script
Id: cif_fix_values 1891 2012-01-12 08:04:46Z andrius 
;
_cod_original_cell_volume 2510.49(16)
_cod_database_code 4079602

loop_
_symmetry_equiv_pos_as_xyz
'x, y, z'
'-x+1/2, -y, z+1/2'
'-x, y+1/2, -z+1/2'
'x+1/2, -y+1/2, -z'

loop_
_atom_site_label
_atom_site_type_symbol
_atom_site_fract_x
_atom_site_fract_y
_atom_site_fract_z
_atom_site_U_iso_or_equiv
_atom_site_adp_type
_atom_site_occupancy
_atom_site_symmetry_multiplicity
_atom_site_calc_flag
_atom_site_refinement_flags
Pd1 Pd 0.49232(5) 0.54679(3) 0.365351(16) 0.04940(13) Uani 1 1 d .
Cl1 Cl 0.3675(5) 0.39156(15) 0.35792(10) 0.1252(11) Uani 1 1 d .
Cl2 Cl 0.6143(3) 0.70282(19) 0.36943(10) 0.1023(8) Uani 1 1 d .
P1 P 0.39097(15) 0.58789(10) 0.27126(5) 0.0381(3) Uani 1 1 d .
P2 P 0.6016(2) 0.50641(14) 0.45986(7) 0.0607(4) Uani 1 1 d .
C1 C 0.2266(7) 0.6838(5) 0.2757(3) 0.0528(13) Uani 1 1 d .
C2 C 0.1122(9) 0.6459(6) 0.3228(3) 0.079(2) Uani 1 1 d .
H2A H 0.1680 0.6340 0.3591 0.118 Uiso 1 1 calc R
H2B H 0.0645 0.5833 0.3097 0.118 Uiso 1 1 calc R
H2C H 0.0322 0.6965 0.3291 0.118 Uiso 1 1 calc R
C3 C 0.1379(9) 0.6969(6) 0.2171(3) 0.078(2) Uani 1 1 d .
H3A H 0.0623 0.7511 0.2209 0.117 Uiso 1 1 calc R
H3B H 0.0846 0.6344 0.2074 0.117 Uiso 1 1 calc R
H3C H 0.2111 0.7136 0.1862 0.117 Uiso 1 1 calc R
C4 C 0.2901(11) 0.7876(6) 0.2938(5) 0.097(3) Uani 1 1 d .
H4A H 0.2041 0.8327 0.3025 0.145 Uiso 1 1 calc R
H4B H 0.3516 0.8156 0.2621 0.145 Uiso 1 1 calc R
H4C H 0.3550 0.7802 0.3284 0.145 Uiso 1 1 calc R
C5 C 0.3309(7) 0.4767(4) 0.2252(3) 0.0538(14) Uani 1 1 d .
H5 H 0.4039 0.4216 0.2357 0.065 Uiso 1 1 calc R
C6 C 0.3701(10) 0.5042(6) 0.1617(3) 0.0728(19) Uani 1 1 d .
H6A H 0.3970 0.4428 0.1398 0.087 Uiso 1 1 calc R
H6B H 0.2792 0.5351 0.1429 0.087 Uiso 1 1 calc R
C7 C 0.5023(14) 0.5756(11) 0.1603(3) 0.151(6) Uani 1 1 d .
H7A H 0.4846 0.6237 0.1283 0.181 Uiso 1 1 calc R
H7B H 0.5967 0.5373 0.1508 0.181 Uiso 1 1 calc R
C8 C 0.5321(7) 0.6345(5) 0.2151(3) 0.0556(14) Uani 1 1 d .
H8 H 0.5082 0.7065 0.2071 0.067 Uiso 1 1 calc R
C9 C 0.1651(10) 0.4303(6) 0.2325(4) 0.085(2) Uani 1 1 d .
H9A H 0.0875 0.4798 0.2210 0.128 Uiso 1 1 calc R
H9B H 0.1490 0.4114 0.2731 0.128 Uiso 1 1 calc R
H9C H 0.1556 0.3707 0.2079 0.128 Uiso 1 1 calc R
C10 C 0.6998(11) 0.6274(16) 0.2318(5) 0.183(8) Uani 1 1 d .
H10A H 0.7221 0.5597 0.2460 0.275 Uiso 1 1 calc R
H10B H 0.7223 0.6762 0.2624 0.275 Uiso 1 1 calc R
H10C H 0.7641 0.6416 0.1978 0.275 Uiso 1 1 calc R
C11 C 0.8057(8) 0.4625(7) 0.4566(4) 0.080(2) Uani 1 1 d .
H11 H 0.8182 0.4049 0.4839 0.096 Uiso 1 1 calc R
C12 C 0.8981(16) 0.5529(13) 0.4804(7) 0.173(8) Uani 1 1 d .
H12A H 0.9999 0.5296 0.4944 0.207 Uiso 1 1 calc R
H12B H 0.9155 0.6019 0.4488 0.207 Uiso 1 1 calc R
C13 C 0.817(2) 0.6003(12) 0.5269(6) 0.199(10) Uani 1 1 d .
H13A H 0.8657 0.6655 0.5362 0.239 Uiso 1 1 calc R
H13B H 0.8204 0.5576 0.5620 0.239 Uiso 1 1 calc R
C14 C 0.641(2) 0.6169(8) 0.5061(5) 0.173(8) Uani 1 1 d .
H14 H 0.6486 0.6734 0.4778 0.207 Uiso 1 1 calc R
C15 C 0.8582(11) 0.4289(10) 0.3959(4) 0.122(4) Uani 1 1 d .
H15A H 0.8389 0.4828 0.3679 0.184 Uiso 1 1 calc R
H15B H 0.8005 0.3690 0.3843 0.184 Uiso 1 1 calc R
H15C H 0.9685 0.4135 0.3967 0.184 Uiso 1 1 calc R
C16 C 0.492(4) 0.6497(13) 0.5490(7) 0.307(17) Uani 1 1 d .
H16A H 0.5072 0.6219 0.5880 0.461 Uiso 1 1 calc R
H16B H 0.3959 0.6233 0.5326 0.461 Uiso 1 1 calc R
H16C H 0.4856 0.7229 0.5514 0.461 Uiso 1 1 calc R
C17 C 0.5010(13) 0.3998(8) 0.5062(3) 0.099(3) Uani 1 1 d .
C18 C 0.5734(14) 0.4052(16) 0.5716(4) 0.193(8) Uani 1 1 d .
H18A H 0.5675 0.4742 0.5860 0.289 Uiso 1 1 calc R
H18B H 0.6813 0.3837 0.5706 0.289 Uiso 1 1 calc R
H18C H 0.5148 0.3610 0.5974 0.289 Uiso 1 1 calc R
C19 C 0.3360(13) 0.4221(15) 0.5113(5) 0.167(7) Uani 1 1 d .
H19A H 0.2867 0.4145 0.4734 0.250 Uiso 1 1 calc R
H19B H 0.3225 0.4911 0.5250 0.250 Uiso 1 1 calc R
H19C H 0.2886 0.3758 0.5391 0.250 Uiso 1 1 calc R
C20 C 0.5373(17) 0.2956(7) 0.4757(5) 0.131(4) Uani 1 1 d .
H20A H 0.5013 0.2407 0.5005 0.197 Uiso 1 1 calc R
H20B H 0.6486 0.2893 0.4697 0.197 Uiso 1 1 calc R
H20C H 0.4843 0.2925 0.4382 0.197 Uiso 1 1 calc R

loop_
_atom_site_aniso_label
_atom_site_aniso_U_11
_atom_site_aniso_U_22
_atom_site_aniso_U_33
_atom_site_aniso_U_23
_atom_site_aniso_U_13
_atom_site_aniso_U_12
Pd1 0.0580(2) 0.0570(2) 0.03328(18) -0.00276(16) -0.0061(2) 0.0053(2)
Cl1 0.256(3) 0.0600(10) 0.0597(11) 0.0113(9) -0.0383(17) -0.0413(16)
Cl2 0.1247(17) 0.1123(16) 0.0700(12) 0.0084(12) -0.0310(12) -0.0653(14)
P1 0.0386(6) 0.0414(6) 0.0343(6) -0.0002(5) -0.0008(5) -0.0019(5)
P2 0.0720(10) 0.0739(10) 0.0362(7) -0.0067(7) -0.0109(7) 0.0206(9)
C1 0.047(3) 0.056(3) 0.056(3) -0.004(3) 0.001(3) 0.005(2)
C2 0.063(4) 0.096(5) 0.078(5) -0.001(4) 0.025(4) 0.011(4)
C3 0.065(4) 0.093(5) 0.077(5) 0.004(4) -0.010(4) 0.027(4)
C4 0.080(5) 0.060(4) 0.150(9) -0.036(5) -0.003(5) 0.007(4)
C5 0.066(3) 0.050(3) 0.045(3) -0.005(2) -0.011(3) 0.002(3)
C6 0.100(5) 0.074(4) 0.044(3) -0.008(3) -0.008(3) 0.008(4)
C7 0.128(8) 0.285(16) 0.040(4) -0.016(6) 0.027(5) -0.090(12)
C8 0.052(3) 0.059(3) 0.055(3) 0.006(3) 0.018(3) -0.002(3)
C9 0.092(5) 0.071(5) 0.094(6) -0.010(4) -0.020(4) -0.029(4)
C10 0.054(5) 0.40(2) 0.097(7) 0.006(12) 0.026(5) -0.041(9)
C11 0.054(4) 0.115(6) 0.072(5) 0.023(5) -0.004(3) 0.008(4)
C12 0.136(10) 0.26(2) 0.126(11) 0.007(12) -0.015(9) -0.119(13)
C13 0.34(3) 0.140(11) 0.118(10) 0.038(9) -0.138(14) -0.114(15)
C14 0.34(2) 0.092(7) 0.086(7) -0.041(6) -0.119(11) 0.056(10)
C15 0.091(6) 0.175(11) 0.101(7) -0.006(7) 0.025(5) 0.048(7)
C16 0.53(5) 0.236(19) 0.160(15) -0.104(14) 0.02(2) 0.19(3)
C17 0.097(6) 0.144(8) 0.056(4) 0.032(5) -0.006(5) -0.017(7)
C18 0.111(8) 0.40(2) 0.067(6) 0.094(10) -0.011(5) -0.048(12)
C19 0.093(7) 0.32(2) 0.088(7) -0.010(10) 0.017(6) -0.051(11)
C20 0.163(11) 0.090(6) 0.140(9) 0.048(6) -0.033(8) -0.040(7)

loop_
_atom_type_symbol
_atom_type_description
_atom_type_scat_dispersion_real
_atom_type_scat_dispersion_imag
_atom_type_scat_source
C C 0.0033 0.0016 'International Tables Vol C Tables 4.2.6.8 and 6.1.1.4'
H H 0.0000 0.0000 'International Tables Vol C Tables 4.2.6.8 and 6.1.1.4'
P P 0.1023 0.0942 'International Tables Vol C Tables 4.2.6.8 and 6.1.1.4'
Cl Cl 0.1484 0.1585 'International Tables Vol C Tables 4.2.6.8 and 6.1.1.4'
Pd Pd -0.9988 1.0072 'International Tables Vol C Tables 4.2.6.8 and 6.1.1.4'

loop_
_geom_angle_atom_site_label_1
_geom_angle_atom_site_label_2
_geom_angle_atom_site_label_3
_geom_angle
Cl2 Pd1 Cl1 178.00(8)
Cl2 Pd1 P1 89.92(6)
Cl1 Pd1 P1 88.09(6)
Cl2 Pd1 P2 89.14(7)
Cl1 Pd1 P2 92.85(7)
P1 Pd1 P2 178.53(6)
C8 P1 C5 93.0(3)
C8 P1 C1 107.4(3)
C5 P1 C1 110.3(3)
C8 P1 Pd1 117.1(2)
C5 P1 Pd1 115.27(19)
C1 P1 Pd1 112.1(2)
C14 P2 C11 95.6(7)
C14 P2 C17 110.0(6)
C11 P2 C17 102.4(4)
C14 P2 Pd1 114.3(3)
C11 P2 Pd1 113.7(3)
C17 P2 Pd1 118.0(3)
C4 C1 C2 109.3(6)
C4 C1 C3 107.9(6)
C2 C1 C3 108.9(6)
C4 C1 P1 110.3(5)
C2 C1 P1 107.2(5)
C3 C1 P1 113.2(4)
C1 C2 H2A 109.5
C1 C2 H2B 109.5
H2A C2 H2B 109.5
C1 C2 H2C 109.5
H2A C2 H2C 109.5
H2B C2 H2C 109.5
C1 C3 H3A 109.5
C1 C3 H3B 109.5
H3A C3 H3B 109.5
C1 C3 H3C 109.5
H3A C3 H3C 109.5
H3B C3 H3C 109.5
C1 C4 H4A 109.5
C1 C4 H4B 109.5
H4A C4 H4B 109.5
C1 C4 H4C 109.5
H4A C4 H4C 109.5
H4B C4 H4C 109.5
C6 C5 C9 113.3(6)
C6 C5 P1 106.4(4)
C9 C5 P1 119.9(5)
C6 C5 H5 105.3
C9 C5 H5 105.3
P1 C5 H5 105.3
C7 C6 C5 110.0(6)
C7 C6 H6A 109.7
C5 C6 H6A 109.7
C7 C6 H6B 109.7
C5 C6 H6B 109.7
H6A C6 H6B 108.2
C6 C7 C8 116.5(6)
C6 C7 H7A 108.2
C8 C7 H7A 108.2
C6 C7 H7B 108.2
C8 C7 H7B 108.2
H7A C7 H7B 107.3
C10 C8 C7 110.2(9)
C10 C8 P1 115.5(6)
C7 C8 P1 106.9(5)
C10 C8 H8 108.0
C7 C8 H8 108.0
P1 C8 H8 108.0
C5 C9 H9A 109.5
C5 C9 H9B 109.5
H9A C9 H9B 109.5
C5 C9 H9C 109.5
H9A C9 H9C 109.5
H9B C9 H9C 109.5
C8 C10 H10A 109.5
C8 C10 H10B 109.5
H10A C10 H10B 109.5
C8 C10 H10C 109.5
H10A C10 H10C 109.5
H10B C10 H10C 109.5
C15 C11 C12 113.4(9)
C15 C11 P2 114.2(6)
C12 C11 P2 103.4(8)
C15 C11 H11 108.5
C12 C11 H11 108.5
P2 C11 H11 108.5
C13 C12 C11 110.9(10)
C13 C12 H12A 109.4
C11 C12 H12A 109.4
C13 C12 H12B 109.4
C11 C12 H12B 109.4
H12A C12 H12B 108.0
C12 C13 C14 107.6(9)
C12 C13 H13A 110.2
C14 C13 H13A 110.2
C12 C13 H13B 110.2
C14 C13 H13B 110.2
H13A C13 H13B 108.5
C13 C14 C16 126.1(12)
C13 C14 P2 103.7(10)
C16 C14 P2 113.6(14)
C13 C14 H14 103.6
C16 C14 H14 103.6
P2 C14 H14 103.6
C11 C15 H15A 109.5
C11 C15 H15B 109.5
H15A C15 H15B 109.5
C11 C15 H15C 109.5
H15A C15 H15C 109.5
H15B C15 H15C 109.5
C14 C16 H16A 109.5
C14 C16 H16B 109.5
H16A C16 H16B 109.5
C14 C16 H16C 109.5
H16A C16 H16C 109.5
H16B C16 H16C 109.5
C19 C17 C20 114.0(11)
C19 C17 C18 107.0(9)
C20 C17 C18 111.7(11)
C19 C17 P2 109.1(9)
C20 C17 P2 107.6(7)
C18 C17 P2 107.2(8)
C17 C18 H18A 109.5
C17 C18 H18B 109.5
H18A C18 H18B 109.5
C17 C18 H18C 109.5
H18A C18 H18C 109.5
H18B C18 H18C 109.5
C17 C19 H19A 109.5
C17 C19 H19B 109.5
H19A C19 H19B 109.5
C17 C19 H19C 109.5
H19A C19 H19C 109.5
H19B C19 H19C 109.5
C17 C20 H20A 109.5
C17 C20 H20B 109.5
H20A C20 H20B 109.5
C17 C20 H20C 109.5
H20A C20 H20C 109.5
H20B C20 H20C 109.5

loop_
_geom_bond_atom_site_label_1
_geom_bond_atom_site_label_2
_geom_bond_distance
Pd1 Cl2 2.291(2)
Pd1 Cl1 2.297(2)
Pd1 P1 2.3547(13)
Pd1 P2 2.3864(15)
P1 C8 1.849(5)
P1 C5 1.860(6)
P1 C1 1.881(6)
P2 C14 1.814(9)
P2 C11 1.830(7)
P2 C17 1.942(9)
C1 C4 1.517(9)
C1 C2 1.523(9)
C1 C3 1.534(10)
C2 H2A 0.9600
C2 H2B 0.9600
C2 H2C 0.9600
C3 H3A 0.9600
C3 H3B 0.9600
C3 H3C 0.9600
C4 H4A 0.9600
C4 H4B 0.9600
C4 H4C 0.9600
C5 C6 1.515(9)
C5 C9 1.544(10)
C5 H5 0.9800
C6 C7 1.462(12)
C6 H6A 0.9700
C6 H6B 0.9700
C7 C8 1.480(11)
C7 H7A 0.9700
C7 H7B 0.9700
C8 C10 1.477(12)
C8 H8 0.9800
C9 H9A 0.9600
C9 H9B 0.9600
C9 H9C 0.9600
C10 H10A 0.9600
C10 H10B 0.9600
C10 H10C 0.9600
C11 C15 1.506(12)
C11 C12 1.518(15)
C11 H11 0.9800
C12 C13 1.40(2)
C12 H12A 0.9700
C12 H12B 0.9700
C13 C14 1.58(2)
C13 H13A 0.9700
C13 H13B 0.9700
C14 C16 1.65(3)
C14 H14 0.9800
C15 H15A 0.9600
C15 H15B 0.9600
C15 H15C 0.9600
C16 H16A 0.9600
C16 H16B 0.9600
C16 H16C 0.9600
C17 C19 1.438(16)
C17 C20 1.558(15)
C17 C18 1.600(13)
C18 H18A 0.9600
C18 H18B 0.9600
C18 H18C 0.9600
C19 H19A 0.9600
C19 H19B 0.9600
C19 H19C 0.9600
C20 H20A 0.9600
C20 H20B 0.9600
C20 H20C 0.9600

loop_
_geom_torsion_atom_site_label_1
_geom_torsion_atom_site_label_2
_geom_torsion_atom_site_label_3
_geom_torsion_atom_site_label_4
_geom_torsion
Cl2 Pd1 P1 C8 51.1(2)
Cl1 Pd1 P1 C8 -128.7(2)
Cl2 Pd1 P1 C5 159.0(2)
Cl1 Pd1 P1 C5 -20.8(2)
Cl2 Pd1 P1 C1 -73.7(2)
Cl1 Pd1 P1 C1 106.5(2)
Cl2 Pd1 P2 C14 27.3(7)
Cl1 Pd1 P2 C14 -153.0(7)
Cl2 Pd1 P2 C11 -81.1(3)
Cl1 Pd1 P2 C11 98.7(3)
Cl2 Pd1 P2 C17 159.0(4)
Cl1 Pd1 P2 C17 -21.2(4)
C8 P1 C1 C4 -60.2(6)
C5 P1 C1 C4 -160.3(6)
Pd1 P1 C1 C4 69.8(6)
C8 P1 C1 C2 -179.1(5)
C5 P1 C1 C2 80.9(5)
Pd1 P1 C1 C2 -49.0(5)
C8 P1 C1 C3 60.8(6)
C5 P1 C1 C3 -39.2(6)
Pd1 P1 C1 C3 -169.1(5)
C8 P1 C5 C6 -22.5(5)
C1 P1 C5 C6 87.3(5)
Pd1 P1 C5 C6 -144.5(4)
C8 P1 C5 C9 -152.7(6)
C1 P1 C5 C9 -42.9(6)
Pd1 P1 C5 C9 85.3(5)
C9 C5 C6 C7 161.9(8)
P1 C5 C6 C7 28.1(9)
C5 C6 C7 C8 -21.5(14)
C6 C7 C8 C10 130.2(12)
C6 C7 C8 P1 3.9(13)
C5 P1 C8 C10 -111.9(10)
C1 P1 C8 C10 135.7(10)
Pd1 P1 C8 C10 8.6(10)
C5 P1 C8 C7 11.2(7)
C1 P1 C8 C7 -101.2(7)
Pd1 P1 C8 C7 131.7(7)
C14 P2 C11 C15 -136.7(9)
C17 P2 C11 C15 111.3(8)
Pd1 P2 C11 C15 -17.1(9)
C14 P2 C11 C12 -13.1(8)
C17 P2 C11 C12 -125.1(7)
Pd1 P2 C11 C12 106.5(7)
C15 C11 C12 C13 161.9(12)
P2 C11 C12 C13 37.7(14)
C11 C12 C13 C14 -47.9(16)
C12 C13 C14 C16 167.7(15)
C12 C13 C14 P2 34.2(14)
C11 P2 C14 C13 -10.5(10)
C17 P2 C14 C13 94.9(11)
Pd1 P2 C14 C13 -129.6(8)
C11 P2 C14 C16 -150.7(10)
C17 P2 C14 C16 -45.3(11)
Pd1 P2 C14 C16 90.1(10)
C14 P2 C17 C19 81.0(10)
C11 P2 C17 C19 -178.3(8)
Pd1 P2 C17 C19 -52.6(9)
C14 P2 C17 C20 -154.8(8)
C11 P2 C17 C20 -54.1(8)
Pd1 P2 C17 C20 71.5(8)
C14 P2 C17 C18 -34.5(11)
C11 P2 C17 C18 66.2(9)
Pd1 P2 C17 C18 -168.2(8)
